data_7054450
loop_
_publ_author_name
'Liu, Xuelin'
'Zhang, Weiqiang'
'Zhang, Guofang'
'Gao, Ziwei'

_publ_section_title
;
 Low-migratory ionic ferrocene-based burning rate catalysts with high
 combustion catalytic efficiency
;
_journal_issue 1
_journal_name_full 'New J. Chem.'
_journal_page_first 155
_journal_paper_doi 10.1039/C4NJ01216J
_journal_volume 39
_journal_year 2015
_chemical_formula_sum 'C17 H21 Fe N3 O3'
_chemical_formula_weight 371.22
_chemical_name_systematic
; 
 ? 
;
_space_group_IT_number 14
_symmetry_cell_setting monoclinic
_symmetry_space_group_name_Hall '-P 2ybc'
_symmetry_space_group_name_H-M 'P 1 21/c 1'
_atom_sites_solution_hydrogens geom
_atom_sites_solution_primary direct
_atom_sites_solution_secondary difmap
_audit_creation_method SHELXL-97
_cell_angle_alpha 90.00
_cell_angle_beta 92.506(5)
_cell_angle_gamma 90.00
_cell_formula_units_Z 4
_cell_length_a 12.5421(7)
_cell_length_b 14.1112(8)
_cell_length_c 9.8489(6)
_cell_measurement_temperature 296(2)
_cell_volume 1741.43(17)
_computing_structure_refinement 'SHELXL-97 (Sheldrick, 1997)'
_computing_structure_solution 'SHELXS-97 (Sheldrick, 1990)'
_diffrn_ambient_temperature 296(2)
_diffrn_measured_fraction_theta_full 0.996
_diffrn_measured_fraction_theta_max 0.996
_diffrn_radiation_monochromator graphite
_diffrn_radiation_source 'fine-focus sealed tube'
_diffrn_radiation_type MoK\a
_diffrn_radiation_wavelength 0.71073
_diffrn_reflns_av_R_equivalents 0.0376
_diffrn_reflns_av_sigmaI/netI 0.0262
_diffrn_reflns_limit_h_max 15
_diffrn_reflns_limit_h_min -15
_diffrn_reflns_limit_k_max 17
_diffrn_reflns_limit_k_min -17
_diffrn_reflns_limit_l_max 12
_diffrn_reflns_limit_l_min -12
_diffrn_reflns_number 17552
_diffrn_reflns_theta_full 25.99
_diffrn_reflns_theta_max 25.99
_diffrn_reflns_theta_min 2.89
_exptl_absorpt_coefficient_mu 0.885
_exptl_absorpt_correction_T_max 0.9167
_exptl_absorpt_correction_T_min 0.8786
_exptl_absorpt_correction_type multi-scan
_exptl_absorpt_process_details sadabs
_exptl_crystal_density_diffrn 1.416
_exptl_crystal_density_method 'not measured'
_exptl_crystal_F_000 776
_exptl_crystal_size_max 0.15
_exptl_crystal_size_mid 0.14
_exptl_crystal_size_min 0.10
_refine_diff_density_max 1.063
_refine_diff_density_min -0.707
_refine_diff_density_rms 0.119
_refine_ls_extinction_method none
_refine_ls_goodness_of_fit_ref 1.037
_refine_ls_hydrogen_treatment constr
_refine_ls_matrix_type full
_refine_ls_number_parameters 217
_refine_ls_number_reflns 3414
_refine_ls_number_restraints 36
_refine_ls_restrained_S_all 1.085
_refine_ls_R_factor_all 0.0973
_refine_ls_R_factor_gt 0.0840
_refine_ls_shift/su_max 0.000
_refine_ls_shift/su_mean 0.000
_refine_ls_structure_factor_coef Fsqd
_refine_ls_weighting_details 'calc w=1/[\s^2^(Fo^2^)+(0.1718P)^2^+3.1699P] where P=(Fo^2^+2Fc^2^)/3'
_refine_ls_weighting_scheme calc
_refine_ls_wR_factor_gt 0.2461
_refine_ls_wR_factor_ref 0.2652
_reflns_number_gt 2770
_reflns_number_total 3414
_reflns_threshold_expression >2sigma(I)
_cod_data_source_file c4nj01216j2.cif
_cod_data_source_block 1
_cod_depositor_comments 'Adding full bibliography for 7054449--7054458.cif.'
_cod_original_sg_symbol_H-M P2(1)/c
_cod_database_code 7054450

loop_
_symmetry_equiv_pos_as_xyz
'x, y, z'
'-x, y+1/2, -z+1/2'
'-x, -y, -z'
'x, -y-1/2, z-1/2'

loop_
_atom_site_label
_atom_site_type_symbol
_atom_site_fract_x
_atom_site_fract_y
_atom_site_fract_z
_atom_site_U_iso_or_equiv
_atom_site_adp_type
_atom_site_occupancy
_atom_site_symmetry_multiplicity
_atom_site_calc_flag
_atom_site_refinement_flags
Fe1 Fe 0.06897(6) 0.07787(5) 0.25639(7) 0.0455(3) Uani 1 1 d .
C1 C 0.2243(5) 0.0733(4) 0.3149(8) 0.0655(18) Uani 1 1 d .
C2 C 0.2042(4) 0.0086(4) 0.2072(6) 0.0552(13) Uani 1 1 d .
H2 H 0.2369 0.0094 0.1186 0.066 Uiso 1 1 calc R
C3 C 0.1291(4) -0.0571(4) 0.2505(6) 0.0495(12) Uani 1 1 d .
H3 H 0.0988 -0.1095 0.1960 0.059 Uiso 1 1 calc R
C4 C 0.1016(4) -0.0336(4) 0.3842(6) 0.0563(13) Uani 1 1 d .
H4 H 0.0500 -0.0671 0.4386 0.068 Uiso 1 1 calc R
C5 C 0.1602(6) 0.0454(5) 0.4243(6) 0.0693(18) Uani 1 1 d .
H5 H 0.1578 0.0771 0.5126 0.083 Uiso 1 1 calc R
C6 C 0.0346(7) 0.2136(5) 0.2047(9) 0.083(2) Uani 1 1 d .
H6 H 0.0831 0.2679 0.2131 0.100 Uiso 1 1 calc R
C7 C 0.0205(6) 0.1508(6) 0.0874(7) 0.081(2) Uani 1 1 d .
H7 H 0.0577 0.1549 0.0021 0.097 Uiso 1 1 calc R
C8 C -0.0562(6) 0.0852(5) 0.1191(7) 0.0703(19) Uani 1 1 d .
H8 H -0.0822 0.0333 0.0603 0.084 Uiso 1 1 calc R
C9 C -0.0910(5) 0.1052(5) 0.2504(7) 0.0648(16) Uani 1 1 d .
H9 H -0.1444 0.0688 0.2980 0.078 Uiso 1 1 calc R
C10 C -0.0362(5) 0.1826(5) 0.3019(7) 0.0645(16) Uani 1 1 d .
H10 H -0.0444 0.2107 0.3919 0.077 Uiso 1 1 calc R
C11 C 0.2962(6) 0.1568(5) 0.3085(12) 0.104(3) Uani 1 1 d .
H11A H 0.2957 0.1800 0.2157 0.125 Uiso 1 1 calc R
H11B H 0.2693 0.2070 0.3650 0.125 Uiso 1 1 calc R
C12 C 0.4777(8) 0.0750(7) 0.2934(12) 0.103(3) Uani 1 1 d .
H12A H 0.4669 0.0421 0.2121 0.124 Uiso 1 1 calc R
C13 C 0.5657(7) 0.0747(6) 0.3759(13) 0.110(4) Uani 1 1 d .
H13A H 0.6278 0.0409 0.3613 0.132 Uiso 1 1 calc R
C14 C 0.4543(6) 0.1651(5) 0.4594(8) 0.079(2) Uani 1 1 d .
H14A H 0.4235 0.2091 0.5162 0.095 Uiso 1 1 calc R
C15 C 0.6306(9) 0.1502(8) 0.5856(14) 0.137(4) Uani 1 1 d DU
H15A H 0.6755 0.0943 0.5941 0.165 Uiso 1 1 calc R
H15B H 0.5965 0.1581 0.6713 0.165 Uiso 1 1 calc R
C16 C 0.7013(9) 0.2337(8) 0.5664(14) 0.145(4) Uani 1 1 d DU
H16A H 0.7272 0.2523 0.6567 0.173 Uiso 1 1 calc R
H16B H 0.7627 0.2100 0.5205 0.173 Uiso 1 1 calc R
C17 C 0.6704(11) 0.3206(9) 0.4971(15) 0.161(5) Uani 1 1 d DU
H17A H 0.7309 0.3621 0.4946 0.242 Uiso 1 1 calc R
H17B H 0.6147 0.3510 0.5449 0.242 Uiso 1 1 calc R
H17C H 0.6450 0.3063 0.4060 0.242 Uiso 1 1 calc R
N1 N 0.4067(5) 0.1342(4) 0.3542(8) 0.0814(18) Uani 1 1 d .
N2 N 0.5494(4) 0.1315(4) 0.4836(6) 0.0622(13) Uani 1 1 d .
N3 N 0.3273(12) 0.3839(5) 0.3268(13) 0.174(5) Uani 1 1 d DU
O1 O 0.4137(12) 0.3629(9) 0.2857(16) 0.216(5) Uani 1 1 d DU
O2 O 0.3117(13) 0.3794(9) 0.4447(13) 0.246(6) Uani 1 1 d DU
O3 O 0.2728(14) 0.4053(10) 0.229(2) 0.260(7) Uani 1 1 d DU

loop_
_atom_site_aniso_label
_atom_site_aniso_U_11
_atom_site_aniso_U_22
_atom_site_aniso_U_33
_atom_site_aniso_U_23
_atom_site_aniso_U_13
_atom_site_aniso_U_12
Fe1 0.0475(5) 0.0443(5) 0.0436(5) 0.0001(3) -0.0103(3) 0.0092(3)
C1 0.050(3) 0.047(3) 0.096(5) 0.010(3) -0.027(3) 0.001(2)
C2 0.046(3) 0.050(3) 0.069(3) 0.003(2) 0.002(2) 0.009(2)
C3 0.047(3) 0.043(2) 0.057(3) 0.003(2) -0.010(2) 0.003(2)
C4 0.053(3) 0.060(3) 0.056(3) 0.015(3) -0.002(2) 0.012(2)
C5 0.084(4) 0.065(4) 0.055(3) -0.008(3) -0.034(3) 0.030(3)
C6 0.086(5) 0.050(3) 0.111(6) 0.018(4) -0.023(4) 0.019(3)
C7 0.090(5) 0.098(5) 0.055(4) 0.029(4) -0.002(3) 0.040(4)
C8 0.072(4) 0.081(4) 0.055(4) -0.011(3) -0.027(3) 0.031(3)
C9 0.052(3) 0.072(4) 0.068(4) -0.003(3) -0.017(3) 0.021(3)
C10 0.069(4) 0.059(3) 0.064(3) -0.009(3) -0.011(3) 0.026(3)
C11 0.073(5) 0.055(4) 0.178(9) 0.019(5) -0.057(5) -0.013(3)
C12 0.085(6) 0.103(7) 0.124(8) -0.044(5) 0.029(6) -0.022(5)
C13 0.062(5) 0.092(6) 0.178(11) -0.029(6) 0.023(6) -0.003(4)
C14 0.079(4) 0.058(4) 0.096(5) -0.005(3) -0.031(4) 0.007(3)
C15 0.106(6) 0.124(7) 0.175(9) 0.048(7) -0.075(6) -0.023(5)
C16 0.123(7) 0.123(7) 0.181(9) 0.023(7) -0.082(7) -0.041(6)
C17 0.166(11) 0.151(10) 0.161(10) 0.043(8) -0.048(8) -0.082(9)
N1 0.065(3) 0.052(3) 0.125(5) 0.000(3) -0.019(3) -0.008(2)
N2 0.045(2) 0.054(3) 0.087(4) 0.009(3) -0.004(2) 0.001(2)
N3 0.230(12) 0.091(6) 0.206(11) 0.049(7) 0.071(10) -0.011(7)
O1 0.217(12) 0.168(9) 0.273(12) 0.025(9) 0.118(10) -0.011(8)
O2 0.354(15) 0.205(10) 0.190(11) -0.081(9) 0.132(11) 0.005(10)
O3 0.269(15) 0.211(12) 0.294(16) 0.108(11) -0.048(12) 0.018(11)

loop_
_atom_type_symbol
_atom_type_description
_atom_type_scat_dispersion_real
_atom_type_scat_dispersion_imag
_atom_type_scat_source
C C 0.0033 0.0016 'International Tables Vol C Tables 4.2.6.8 and 6.1.1.4'
H H 0.0000 0.0000 'International Tables Vol C Tables 4.2.6.8 and 6.1.1.4'
N N 0.0061 0.0033 'International Tables Vol C Tables 4.2.6.8 and 6.1.1.4'
O O 0.0106 0.0060 'International Tables Vol C Tables 4.2.6.8 and 6.1.1.4'
Fe Fe 0.3463 0.8444 'International Tables Vol C Tables 4.2.6.8 and 6.1.1.4'

loop_
_geom_angle_atom_site_label_1
_geom_angle_atom_site_label_2
_geom_angle_atom_site_label_3
_geom_angle
C1 Fe1 C5 41.5(3)
C1 Fe1 C6 107.2(3)
C5 Fe1 C6 121.8(3)
C1 Fe1 C7 120.3(3)
C5 Fe1 C7 157.7(4)
C6 Fe1 C7 42.3(3)
C1 Fe1 C8 154.9(4)
C5 Fe1 C8 161.8(4)
C6 Fe1 C8 68.5(3)
C7 Fe1 C8 39.8(3)
C1 Fe1 C2 41.0(3)
C5 Fe1 C2 68.8(3)
C6 Fe1 C2 124.5(3)
C7 Fe1 C2 105.8(3)
C8 Fe1 C2 119.6(3)
C1 Fe1 C9 162.6(3)
C5 Fe1 C9 125.9(3)
C6 Fe1 C9 67.4(3)
C7 Fe1 C9 67.7(3)
C8 Fe1 C9 40.6(3)
C2 Fe1 C9 155.8(3)
C1 Fe1 C10 126.0(3)
C5 Fe1 C10 109.4(3)
C6 Fe1 C10 40.4(3)
C7 Fe1 C10 68.9(3)
C8 Fe1 C10 67.8(3)
C2 Fe1 C10 162.3(3)
C9 Fe1 C10 39.4(3)
C1 Fe1 C4 68.5(2)
C5 Fe1 C4 39.8(3)
C6 Fe1 C4 156.6(3)
C7 Fe1 C4 160.2(3)
C8 Fe1 C4 125.3(3)
C2 Fe1 C4 68.3(2)
C9 Fe1 C4 109.5(3)
C10 Fe1 C4 122.3(3)
C1 Fe1 C3 68.0(2)
C5 Fe1 C3 67.5(2)
C6 Fe1 C3 161.2(3)
C7 Fe1 C3 123.1(3)
C8 Fe1 C3 107.6(2)
C2 Fe1 C3 40.1(2)
C9 Fe1 C3 122.5(3)
C10 Fe1 C3 156.9(3)
C4 Fe1 C3 40.4(2)
C2 C1 C5 107.5(5)
C2 C1 C11 124.6(8)
C5 C1 C11 127.8(8)
C2 C1 Fe1 70.5(3)
C5 C1 Fe1 69.8(3)
C11 C1 Fe1 123.0(4)
C3 C2 C1 107.4(5)
C3 C2 Fe1 70.6(3)
C1 C2 Fe1 68.5(3)
C3 C2 H2 126.3
C1 C2 H2 126.3
Fe1 C2 H2 126.3
C2 C3 C4 108.8(5)
C2 C3 Fe1 69.3(3)
C4 C3 Fe1 69.5(3)
C2 C3 H3 125.6
C4 C3 H3 125.6
Fe1 C3 H3 125.6
C5 C4 C3 107.9(5)
C5 C4 Fe1 69.2(3)
C3 C4 Fe1 70.0(3)
C5 C4 H4 126.1
C3 C4 H4 126.1
Fe1 C4 H4 126.1
C4 C5 C1 108.4(5)
C4 C5 Fe1 71.0(3)
C1 C5 Fe1 68.8(3)
C4 C5 H5 125.8
C1 C5 H5 125.8
Fe1 C5 H5 125.8
C10 C6 C7 107.0(7)
C10 C6 Fe1 70.6(4)
C7 C6 Fe1 69.0(4)
C10 C6 H6 126.5
C7 C6 H6 126.5
Fe1 C6 H6 126.5
C8 C7 C6 106.8(6)
C8 C7 Fe1 70.2(4)
C6 C7 Fe1 68.7(4)
C8 C7 H7 126.6
C6 C7 H7 126.6
Fe1 C7 H7 126.6
C7 C8 C9 108.6(6)
C7 C8 Fe1 70.0(4)
C9 C8 Fe1 70.2(3)
C7 C8 H8 125.7
C9 C8 H8 125.7
Fe1 C8 H8 125.7
C10 C9 C8 109.2(7)
C10 C9 Fe1 70.4(4)
C8 C9 Fe1 69.3(4)
C10 C9 H9 125.4
C8 C9 H9 125.4
Fe1 C9 H9 125.4
C9 C10 C6 108.4(6)
C9 C10 Fe1 70.2(3)
C6 C10 Fe1 69.0(3)
C9 C10 H10 125.8
C6 C10 H10 125.8
Fe1 C10 H10 125.8
N1 C11 C1 112.3(6)
N1 C11 H11A 109.2
C1 C11 H11A 109.2
N1 C11 H11B 109.2
C1 C11 H11B 109.2
H11A C11 H11B 107.9
C13 C12 N1 105.6(9)
C13 C12 H12A 127.2
N1 C12 H12A 127.2
C12 C13 N2 108.9(7)
C12 C13 H13A 125.5
N2 C13 H13A 125.5
N1 C14 N2 115.2(7)
N1 C14 H14A 122.4
N2 C14 H14A 122.4
N2 C15 C16 117.9(8)
N2 C15 H15A 107.8
C16 C15 H15A 107.8
N2 C15 H15B 107.8
C16 C15 H15B 107.8
H15A C15 H15B 107.2
C17 C16 C15 125.5(9)
C17 C16 H16A 106.0
C15 C16 H16A 106.0
C17 C16 H16B 106.0
C15 C16 H16B 106.0
H16A C16 H16B 106.3
C16 C17 H17A 109.5
C16 C17 H17B 109.5
H17A C17 H17B 109.5
C16 C17 H17C 109.5
H17A C17 H17C 109.5
H17B C17 H17C 109.5
C14 N1 C12 106.2(7)
C14 N1 C11 125.8(8)
C12 N1 C11 128.0(8)
C14 N2 C13 104.0(7)
C14 N2 C15 133.4(8)
C13 N2 C15 122.4(9)
O2 N3 O3 133(2)
O2 N3 O1 120.1(16)
O3 N3 O1 106.4(16)

loop_
_geom_bond_atom_site_label_1
_geom_bond_atom_site_label_2
_geom_bond_distance
Fe1 C1 2.008(6)
Fe1 C5 2.022(5)
Fe1 C6 2.023(6)
Fe1 C7 2.028(6)
Fe1 C8 2.029(6)
Fe1 C2 2.034(5)
Fe1 C9 2.041(6)
Fe1 C10 2.044(6)
Fe1 C4 2.045(5)
Fe1 C3 2.051(5)
C1 C2 1.415(9)
C1 C5 1.427(11)
C1 C11 1.488(9)
C2 C3 1.401(8)
C2 H2 0.9800
C3 C4 1.416(8)
C3 H3 0.9800
C4 C5 1.383(9)
C4 H4 0.9800
C5 H5 0.9800
C6 C10 1.404(11)
C6 C7 1.460(11)
C6 H6 0.9800
C7 C8 1.381(11)
C7 H7 0.9800
C8 C9 1.411(10)
C8 H8 0.9800
C9 C10 1.375(10)
C9 H9 0.9800
C10 H10 0.9800
C11 N1 1.474(9)
C11 H11A 0.9700
C11 H11B 0.9700
C12 C13 1.342(16)
C12 N1 1.377(11)
C12 H12A 0.9300
C13 N2 1.353(12)
C13 H13A 0.9300
C14 N1 1.251(9)
C14 N2 1.297(8)
C14 H14A 0.9300
C15 N2 1.423(10)
C15 C16 1.492(9)
C15 H15A 0.9700
C15 H15B 0.9700
C16 C17 1.448(9)
C16 H16A 0.9700
C16 H16B 0.9700
C17 H17A 0.9600
C17 H17B 0.9600
C17 H17C 0.9600
N3 O2 1.187(9)
N3 O3 1.193(9)
N3 O1 1.210(9)
